data_7033786
loop_
_publ_author_name
'Khan, Rao Naumaan Nasim'
'Lv, Chunlin'
'Zhang, Jin'
'Hao, Jian'
'Wei, Yongge'

_publ_section_title
;
 N-alkylation of organo-imido substituted polyoxometalates: an efficient
 and stoichiometric approach for the easy post-modification of
 polyoxometalates.
;
_journal_issue 10
_journal_name_full 'Dalton transactions (Cambridge, England : 2003)'
_journal_page_first 4568
_journal_page_last 4575
_journal_paper_doi 10.1039/c4dt03637a
_journal_volume 44
_journal_year 2015
_chemical_formula_sum 'C32 H59 Mo6 N3 O19'
_chemical_formula_weight 1365.46
_chemical_name_systematic
; 
 ? 
;
_space_group_IT_number 2
_symmetry_cell_setting triclinic
_symmetry_space_group_name_Hall '-P 1'
_symmetry_space_group_name_H-M 'P -1'
_atom_sites_solution_hydrogens geom
_atom_sites_solution_primary direct
_atom_sites_solution_secondary difmap
_audit_creation_method SHELXL-97
_audit_update_record
;
2015-01-05 deposited with the CCDC.
2015-01-21 downloaded from the CCDC.
;
_cell_angle_alpha 78.78(3)
_cell_angle_beta 88.20(3)
_cell_angle_gamma 66.84(3)
_cell_formula_units_Z 2
_cell_length_a 11.309(2)
_cell_length_b 11.723(2)
_cell_length_c 18.475(4)
_cell_measurement_reflns_used 6409
_cell_measurement_temperature 153(2)
_cell_measurement_theta_max 29.1259
_cell_measurement_theta_min 2.4172
_cell_volume 2206.1(9)
_computing_cell_refinement 'CrystalClear (Rigaku Inc., 2008)'
_computing_data_collection 'CrystalClear (Rigaku Inc., 2008)'
_computing_data_reduction 'CrystalClear (Rigaku Inc., 2008)'
_computing_molecular_graphics 'Bruker SHELXTL'
_computing_publication_material 'Bruker SHELXTL'
_computing_structure_refinement 'SHELXL-97 (Sheldrick, 1997)'
_computing_structure_solution 'SHELXS-97 (Sheldrick, 1990)'
_diffrn_ambient_temperature 153(2)
_diffrn_detector_area_resol_mean 28.5714
_diffrn_measured_fraction_theta_full 0.984
_diffrn_measured_fraction_theta_max 0.984
_diffrn_measurement_device 'Saturn724+ (4x4 bin mode)'
_diffrn_measurement_method dtprofit.ref
_diffrn_radiation_detector CCD
_diffrn_radiation_monochromator 'Graphite Monochromator'
_diffrn_radiation_source 'Rotating Anode'
_diffrn_radiation_type MoK\a
_diffrn_radiation_wavelength 0.71073
_diffrn_reflns_av_R_equivalents 0.0363
_diffrn_reflns_av_unetI/netI 0.0510
_diffrn_reflns_limit_h_max 13
_diffrn_reflns_limit_h_min -13
_diffrn_reflns_limit_k_max 14
_diffrn_reflns_limit_k_min -13
_diffrn_reflns_limit_l_max 22
_diffrn_reflns_limit_l_min -21
_diffrn_reflns_number 19987
_diffrn_reflns_theta_full 26.00
_diffrn_reflns_theta_max 26.00
_diffrn_reflns_theta_min 2.91
_exptl_absorpt_coefficient_mu 1.730
_exptl_absorpt_correction_T_max 0.8013
_exptl_absorpt_correction_T_min 0.6412
_exptl_absorpt_correction_type multi-scan
_exptl_crystal_colour Red
_exptl_crystal_density_diffrn 2.056
_exptl_crystal_density_method 'not measured'
_exptl_crystal_description Prism
_exptl_crystal_F_000 1352
_exptl_crystal_size_max 0.28
_exptl_crystal_size_mid 0.15
_exptl_crystal_size_min 0.13
_refine_diff_density_max 0.862
_refine_diff_density_min -0.762
_refine_diff_density_rms 0.123
_refine_ls_extinction_method none
_refine_ls_goodness_of_fit_ref 1.008
_refine_ls_hydrogen_treatment constr
_refine_ls_matrix_type full
_refine_ls_number_parameters 714
_refine_ls_number_reflns 8546
_refine_ls_number_restraints 109
_refine_ls_restrained_S_all 1.006
_refine_ls_R_factor_all 0.0589
_refine_ls_R_factor_gt 0.0366
_refine_ls_shift/su_max 0.002
_refine_ls_shift/su_mean 0.000
_refine_ls_structure_factor_coef Fsqd
_refine_ls_weighting_details 'calc w=1/[\s^2^(Fo^2^)+(0.0350P)^2^+0.0000P] where P=(Fo^2^+2Fc^2^)/3'
_refine_ls_weighting_scheme calc
_refine_ls_wR_factor_gt 0.0731
_refine_ls_wR_factor_ref 0.0809
_reflns_number_gt 6371
_reflns_number_total 8546
_reflns_threshold_expression >2sigma(I)
_cod_data_source_file c4dt03637a2.cif
_cod_data_source_block 4
_cod_depositor_comments
;Adding full bibliography for 7033784--7033786.cif.

The following automatic conversions were performed:

'_exptl_absorpt_correction_type' value 'multi-scan'' was replaced
with the value 'multi-scan' as specified in the replacement file
'src/cod-tools/trunk/data/replacement-values/replacement_values.lst'.

Automatic conversion script
Id: cif_fix_values 5376 2017-05-30 11:51:03Z andrius 
;
_cod_original_cell_volume 2206.2(8)
_cod_database_code 7033786

loop_
_symmetry_equiv_pos_as_xyz
'x, y, z'
'-x, -y, -z'

loop_
_atom_site_label
_atom_site_type_symbol
_atom_site_fract_x
_atom_site_fract_y
_atom_site_fract_z
_atom_site_U_iso_or_equiv
_atom_site_adp_type
_atom_site_occupancy
_atom_site_symmetry_multiplicity
_atom_site_calc_flag
_atom_site_refinement_flags
_atom_site_disorder_assembly
_atom_site_disorder_group
Mo1 Mo 1.33351(3) 0.66023(3) 0.79314(2) 0.01807(10) Uani 1 1 d . . .
Mo2 Mo 1.17806(4) 0.47813(4) 0.84176(2) 0.02043(10) Uani 1 1 d . . .
Mo3 Mo 1.38442(4) 0.58580(4) 0.63266(2) 0.02124(10) Uani 1 1 d . . .
Mo4 Mo 1.47275(3) 0.36413(4) 0.78479(2) 0.02028(10) Uani 1 1 d . . .
Mo5 Mo 1.08823(4) 0.69915(4) 0.68954(2) 0.02355(10) Uani 1 1 d . . .
Mo6 Mo 1.22925(4) 0.39950(4) 0.67807(2) 0.02459(11) Uani 1 1 d . . .
N1 N 1.3637(3) 0.7623(3) 0.83964(19) 0.0211(8) Uani 1 1 d . . .
O1 O 1.2816(2) 0.5334(3) 0.73836(15) 0.0138(6) Uani 1 1 d . . .
O2 O 1.1063(3) 0.4357(3) 0.91784(17) 0.0308(8) Uani 1 1 d . . .
O3 O 1.4565(3) 0.6230(3) 0.55589(17) 0.0316(8) Uani 1 1 d . . .
O4 O 1.6141(3) 0.2445(3) 0.81649(17) 0.0274(7) Uani 1 1 d . . .
O5 O 0.9469(3) 0.8168(3) 0.65702(18) 0.0358(9) Uani 1 1 d . . .
O6 O 1.1916(3) 0.3013(3) 0.63663(18) 0.0356(9) Uani 1 1 d . . .
O7 O 1.5185(3) 0.4428(3) 0.68992(16) 0.0216(7) Uani 1 1 d . . .
O8 O 1.2050(3) 0.7080(3) 0.61347(16) 0.0265(7) Uani 1 1 d . . .
O9 O 1.3570(3) 0.3512(3) 0.86022(16) 0.0215(7) Uani 1 1 d . . .
O10 O 1.2400(3) 0.5924(3) 0.86904(16) 0.0231(7) Uani 1 1 d . . .
O11 O 1.4803(3) 0.5039(3) 0.82142(15) 0.0196(7) Uani 1 1 d . . .
O12 O 1.0426(3) 0.6193(3) 0.78432(17) 0.0252(7) Uani 1 1 d . . .
O13 O 1.4022(3) 0.6866(3) 0.69711(16) 0.0221(7) Uani 1 1 d . . .
O14 O 1.3205(3) 0.4680(3) 0.60608(16) 0.0273(7) Uani 1 1 d . . .
O15 O 1.1625(3) 0.3774(3) 0.77492(17) 0.0275(8) Uani 1 1 d . . .
O16 O 1.1625(3) 0.7741(3) 0.74551(17) 0.0251(7) Uani 1 1 d . . .
O17 O 1.3952(3) 0.2918(3) 0.72749(17) 0.0247(7) Uani 1 1 d . . .
O18 O 1.0841(3) 0.5551(3) 0.65385(17) 0.0297(8) Uani 1 1 d . . .
O19 O 0.9698(4) 1.0681(4) 1.0946(3) 0.0589(12) Uani 1 1 d . . .
N2 N 1.1854(4) 1.1416(4) 1.0621(2) 0.0287(9) Uani 1 1 d . B .
C1 C 1.3628(4) 0.8464(4) 0.8834(2) 0.0214(10) Uani 1 1 d . . .
C2 C 1.3214(4) 0.9753(4) 0.8520(3) 0.0243(10) Uani 1 1 d . . .
C3 C 1.3080(4) 1.0585(4) 0.8985(2) 0.0233(10) Uani 1 1 d . . .
H3 H 1.2780 1.1466 0.8784 0.028 Uiso 1 1 calc R . .
C4 C 1.3375(4) 1.0157(4) 0.9738(3) 0.0254(11) Uani 1 1 d . . .
C5 C 1.3883(4) 0.8864(4) 1.0029(3) 0.0267(11) Uani 1 1 d . . .
H5 H 1.4147 0.8574 1.0538 0.032 Uiso 1 1 calc R . .
C6 C 1.4012(4) 0.7988(4) 0.9589(2) 0.0229(10) Uani 1 1 d . . .
C7 C 1.2869(6) 1.0201(5) 0.7707(3) 0.0440(14) Uani 1 1 d . . .
H7A H 1.2168 0.9971 0.7581 0.066 Uiso 1 1 calc R . .
H7B H 1.3623 0.9802 0.7430 0.066 Uiso 1 1 calc R . .
H7C H 1.2592 1.1123 0.7580 0.066 Uiso 1 1 calc R . .
C8 C 1.4509(5) 0.6599(4) 0.9895(3) 0.0352(12) Uani 1 1 d . . .
H8A H 1.3799 0.6315 0.9910 0.053 Uiso 1 1 calc R . .
H8B H 1.4883 0.6424 1.0396 0.053 Uiso 1 1 calc R . .
H8C H 1.5170 0.6147 0.9580 0.053 Uiso 1 1 calc R . .
C9 C 1.3135(4) 1.1096(5) 1.0228(3) 0.0320(12) Uani 1 1 d . . .
H9A H 1.3147 1.1888 0.9927 0.038 Uiso 1 1 calc R . .
H9B H 1.3851 1.0761 1.0608 0.038 Uiso 1 1 calc R . .
C10 C 1.0760(4) 1.1735(4) 1.0072(3) 0.0268(11) Uani 1 1 d . . .
H10A H 1.0996 1.1074 0.9770 0.032 Uiso 1 1 calc R . .
H10B H 1.0623 1.2550 0.9736 0.032 Uiso 1 1 calc R . .
C11 C 0.9510(5) 1.1837(5) 1.0443(3) 0.0444(14) Uani 1 1 d . . .
H11A H 0.9229 1.2544 1.0713 0.053 Uiso 1 1 calc R . .
H11B H 0.8828 1.2016 1.0063 0.053 Uiso 1 1 calc R . .
C12 C 1.0609(7) 1.0484(6) 1.1511(3) 0.062(2) Uani 1 1 d . . .
H12A H 1.0682 0.9732 1.1889 0.074 Uiso 1 1 calc R . .
H12B H 1.0320 1.1227 1.1751 0.074 Uiso 1 1 calc R . .
C13 C 1.1908(5) 1.0287(5) 1.1191(3) 0.0448(15) Uani 1 1 d . . .
H13A H 1.2544 1.0129 1.1594 0.054 Uiso 1 1 calc RD . .
H13B H 1.2202 0.9531 1.0962 0.054 Uiso 1 1 calc R . .
C14 C 1.1655(5) 1.2564(5) 1.0967(3) 0.0406(14) Uani 1 1 d D . .
H14A H 1.0941 1.2682 1.1308 0.049 Uiso 1 1 calc RD A 1
H14B H 1.1398 1.3331 1.0572 0.049 Uiso 1 1 calc R A 1
C15 C 1.2867(7) 1.2428(7) 1.1397(4) 0.035(2) Uani 0.771(14) 1 d PD B 1
H15 H 1.3567 1.2517 1.1129 0.043 Uiso 0.771(14) 1 calc PR B 1
C16 C 1.2955(8) 1.2194(8) 1.2119(4) 0.049(3) Uani 0.771(14) 1 d PD B 1
H16A H 1.2262 1.2103 1.2393 0.058 Uiso 0.771(14) 1 calc PR B 1
H16B H 1.3713 1.2115 1.2370 0.058 Uiso 0.771(14) 1 calc PR B 1
C15B C 1.242(2) 1.2019(12) 1.1782(8) 0.051(8) Uani 0.229(14) 1 d PDU B 2
H15B H 1.2193 1.1542 1.2199 0.061 Uiso 0.229(14) 1 calc PRD B 2
C16B C 1.338(3) 1.235(3) 1.176(2) 0.065(10) Uani 0.229(14) 1 d PDU B 2
H16C H 1.3534 1.2833 1.1312 0.078 Uiso 0.229(14) 1 calc PR B 2
H16D H 1.3944 1.2122 1.2181 0.078 Uiso 0.229(14) 1 calc PR B 2
N3 N 0.8594(3) 0.2746(4) 0.6262(2) 0.0208(8) Uani 1 1 d . . .
C111 C 0.7401(8) 0.2687(8) 0.5896(5) 0.021(2) Uani 0.50 1 d P C 1
H11C H 0.6649 0.3486 0.5908 0.025 Uiso 0.50 1 calc PR C 1
H11D H 0.7566 0.2640 0.5371 0.025 Uiso 0.50 1 calc PR C 1
C112 C 0.7062(16) 0.1617(14) 0.6244(9) 0.028(4) Uani 0.50 1 d P C 1
H11E H 0.6939 0.1632 0.6775 0.033 Uiso 0.50 1 calc PR C 1
H11F H 0.7789 0.0814 0.6205 0.033 Uiso 0.50 1 calc PR C 1
C113 C 0.5868(10) 0.1642(11) 0.5901(6) 0.036(3) Uani 0.50 1 d P C 1
H11G H 0.6006 0.1588 0.5375 0.043 Uiso 0.50 1 calc PR C 1
H11H H 0.5151 0.2462 0.5919 0.043 Uiso 0.50 1 calc PR C 1
C114 C 0.5472(16) 0.0571(14) 0.6277(9) 0.052(4) Uani 0.50 1 d P C 1
H11I H 0.6210 -0.0241 0.6317 0.078 Uiso 0.50 1 calc PR C 1
H11J H 0.4767 0.0569 0.5983 0.078 Uiso 0.50 1 calc PR C 1
H11K H 0.5186 0.0700 0.6772 0.078 Uiso 0.50 1 calc PR C 1
C121 C 0.8710(9) 0.3947(8) 0.5826(5) 0.021(2) Uani 0.50 1 d P C 1
H12C H 0.9580 0.3902 0.5934 0.025 Uiso 0.50 1 calc PR C 1
H12D H 0.8638 0.3953 0.5293 0.025 Uiso 0.50 1 calc PR C 1
C122 C 0.7734(9) 0.5182(9) 0.5977(6) 0.031(2) Uani 0.50 1 d PU C 1
H12E H 0.7817 0.5196 0.6507 0.037 Uiso 0.50 1 calc PR C 1
H12F H 0.6859 0.5230 0.5877 0.037 Uiso 0.50 1 calc PR C 1
C123 C 0.788(2) 0.634(2) 0.5515(17) 0.024(4) Uani 0.50 1 d PU C 1
H12G H 0.8777 0.6268 0.5578 0.029 Uiso 0.50 1 calc PR C 1
H12H H 0.7708 0.6388 0.4985 0.029 Uiso 0.50 1 calc PR C 1
C124 C 0.6951(12) 0.7536(10) 0.5751(7) 0.042(3) Uani 0.50 1 d PU C 1
H12I H 0.6084 0.7534 0.5767 0.063 Uiso 0.50 1 calc PR C 1
H12J H 0.6940 0.8280 0.5396 0.063 Uiso 0.50 1 calc PR C 1
H12K H 0.7227 0.7564 0.6243 0.063 Uiso 0.50 1 calc PR C 1
C131 C 0.8375(9) 0.2786(9) 0.7034(5) 0.023(2) Uani 0.50 1 d P C 1
H13C H 0.8297 0.1991 0.7279 0.027 Uiso 0.50 1 calc PR C 1
H13D H 0.7541 0.3492 0.7068 0.027 Uiso 0.50 1 calc PR C 1
C132 C 0.9389(9) 0.2950(10) 0.7448(6) 0.030(2) Uani 0.50 1 d PU C 1
H13E H 0.9506 0.3713 0.7180 0.035 Uiso 0.50 1 calc PR C 1
H13F H 1.0210 0.2216 0.7436 0.035 Uiso 0.50 1 calc PR C 1
C133 C 0.916(2) 0.308(3) 0.8252(18) 0.021(4) Uani 0.50 1 d PU C 1
H13G H 0.8895 0.2399 0.8508 0.025 Uiso 0.50 1 calc PR C 1
H13H H 0.9978 0.2959 0.8496 0.025 Uiso 0.50 1 calc PR C 1
C134 C 0.8142(16) 0.4346(16) 0.8330(8) 0.053(4) Uani 0.50 1 d PU C 1
H13I H 0.8424 0.5020 0.8104 0.079 Uiso 0.50 1 calc PR C 1
H13J H 0.8010 0.4365 0.8855 0.079 Uiso 0.50 1 calc PR C 1
H13K H 0.7333 0.4476 0.8082 0.079 Uiso 0.50 1 calc PR C 1
C141 C 0.9805(9) 0.1623(10) 0.6141(6) 0.024(2) Uani 0.50 1 d P C 1
H14C H 1.0521 0.1599 0.6447 0.028 Uiso 0.50 1 calc PR C 1
H14D H 0.9662 0.0841 0.6336 0.028 Uiso 0.50 1 calc PR C 1
C142 C 1.0244(9) 0.1574(9) 0.5366(5) 0.030(2) Uani 0.50 1 d PU C 1
H14E H 1.0590 0.2231 0.5195 0.037 Uiso 0.50 1 calc PR C 1
H14F H 0.9510 0.1735 0.5027 0.037 Uiso 0.50 1 calc PR C 1
C143 C 1.132(2) 0.0228(16) 0.5366(12) 0.019(2) Uani 0.50 1 d PU C 1
H14G H 1.0922 -0.0401 0.5489 0.023 Uiso 0.50 1 calc PR C 1
H14H H 1.1621 0.0205 0.4859 0.023 Uiso 0.50 1 calc PR C 1
C144 C 1.2409(14) -0.0158(13) 0.5862(8) 0.034(3) Uani 0.50 1 d PU C 1
H14I H 1.2614 0.0573 0.5882 0.051 Uiso 0.50 1 calc PR C 1
H14J H 1.3147 -0.0808 0.5687 0.051 Uiso 0.50 1 calc PR C 1
H14K H 1.2214 -0.0505 0.6356 0.051 Uiso 0.50 1 calc PR C 1
C211 C 0.7780(8) 0.1995(9) 0.6552(4) 0.020(2) Uani 0.50 1 d P C 2
H21A H 0.8367 0.1111 0.6757 0.024 Uiso 0.50 1 calc PR C 2
H21B H 0.7286 0.2352 0.6964 0.024 Uiso 0.50 1 calc PR C 2
C212 C 0.6836(16) 0.1974(15) 0.5987(9) 0.026(4) Uani 0.50 1 d P C 2
H21C H 0.6107 0.2810 0.5867 0.031 Uiso 0.50 1 calc PR C 2
H21D H 0.7272 0.1782 0.5526 0.031 Uiso 0.50 1 calc PR C 2
C213 C 0.6345(9) 0.0956(10) 0.6321(6) 0.028(2) Uani 0.50 1 d P C 2
H21E H 0.7062 0.0115 0.6368 0.033 Uiso 0.50 1 calc PR C 2
H21F H 0.6057 0.1072 0.6823 0.033 Uiso 0.50 1 calc PR C 2
C214 C 0.5258(13) 0.0988(14) 0.5870(7) 0.040(3) Uani 0.50 1 d P C 2
H21G H 0.4553 0.1827 0.5809 0.059 Uiso 0.50 1 calc PR C 2
H21H H 0.4952 0.0346 0.6120 0.059 Uiso 0.50 1 calc PR C 2
H21I H 0.5553 0.0813 0.5383 0.059 Uiso 0.50 1 calc PR C 2
C221 C 0.7765(8) 0.4080(8) 0.5903(4) 0.0181(19) Uani 0.50 1 d PU C 2
H22A H 0.7141 0.4475 0.6260 0.022 Uiso 0.50 1 calc PR C 2
H22B H 0.7269 0.4064 0.5476 0.022 Uiso 0.50 1 calc PR C 2
C222 C 0.8521(9) 0.4894(10) 0.5638(5) 0.026(2) Uani 0.50 1 d PU C 2
H22C H 0.8977 0.4655 0.5189 0.031 Uiso 0.50 1 calc PR C 2
H22D H 0.9166 0.4774 0.6026 0.031 Uiso 0.50 1 calc PR C 2
C223 C 0.756(2) 0.627(3) 0.5466(18) 0.039(6) Uani 0.50 1 d P C 2
H22E H 0.7962 0.6774 0.5138 0.047 Uiso 0.50 1 calc PR C 2
H22F H 0.6801 0.6316 0.5189 0.047 Uiso 0.50 1 calc PR C 2
C224 C 0.7095(13) 0.6876(12) 0.6126(7) 0.048(3) Uani 0.50 1 d P C 2
H22G H 0.6573 0.6473 0.6417 0.073 Uiso 0.50 1 calc PR C 2
H22H H 0.6573 0.7781 0.5959 0.073 Uiso 0.50 1 calc PR C 2
H22I H 0.7837 0.6769 0.6433 0.073 Uiso 0.50 1 calc PR C 2
C231 C 0.9294(9) 0.2726(10) 0.6981(5) 0.027(2) Uani 0.50 1 d P C 2
H23A H 0.9618 0.1854 0.7277 0.032 Uiso 0.50 1 calc PR C 2
H23B H 1.0052 0.2927 0.6839 0.032 Uiso 0.50 1 calc PR C 2
C232 C 0.8500(9) 0.3622(10) 0.7468(5) 0.026(2) Uani 0.50 1 d PU C 2
H23C H 0.8553 0.4452 0.7289 0.031 Uiso 0.50 1 calc PR C 2
H23D H 0.7589 0.3747 0.7401 0.031 Uiso 0.50 1 calc PR C 2
C233 C 0.886(2) 0.323(3) 0.8278(18) 0.029(4) Uani 0.50 1 d PU C 2
H23E H 0.8685 0.2468 0.8475 0.035 Uiso 0.50 1 calc PR C 2
H23F H 0.9798 0.2991 0.8345 0.035 Uiso 0.50 1 calc PR C 2
C234 C 0.8188(16) 0.4196(16) 0.8717(7) 0.041(3) Uani 0.50 1 d PU C 2
H23G H 0.8303 0.4978 0.8507 0.061 Uiso 0.50 1 calc PR C 2
H23H H 0.8543 0.3891 0.9228 0.061 Uiso 0.50 1 calc PR C 2
H23I H 0.7268 0.4364 0.8708 0.061 Uiso 0.50 1 calc PR C 2
C241 C 0.9606(10) 0.2081(11) 0.5765(6) 0.026(3) Uani 0.50 1 d P C 2
H24A H 0.9179 0.2246 0.5273 0.031 Uiso 0.50 1 calc PR C 2
H24B H 1.0232 0.2486 0.5702 0.031 Uiso 0.50 1 calc PR C 2
C242 C 1.0355(9) 0.0675(10) 0.5989(6) 0.037(3) Uani 0.50 1 d P C 2
H24C H 0.9781 0.0218 0.5990 0.045 Uiso 0.50 1 calc PR C 2
H24D H 1.0768 0.0459 0.6489 0.045 Uiso 0.50 1 calc PR C 2
C243 C 1.141(3) 0.031(3) 0.5391(17) 0.085(8) Uani 0.50 1 d PU C 2
H24E H 1.1544 -0.0533 0.5294 0.102 Uiso 0.50 1 calc PR C 2
H24F H 1.1108 0.0934 0.4923 0.102 Uiso 0.50 1 calc PR C 2
C244 C 1.2596(15) 0.0279(14) 0.5643(9) 0.050(4) Uani 0.50 1 d P C 2
H24G H 1.2447 0.1073 0.5802 0.075 Uiso 0.50 1 calc PR C 2
H24H H 1.3193 0.0178 0.5241 0.075 Uiso 0.50 1 calc PR C 2
H24I H 1.2969 -0.0432 0.6059 0.075 Uiso 0.50 1 calc PR C 2

loop_
_atom_site_aniso_label
_atom_site_aniso_U_11
_atom_site_aniso_U_22
_atom_site_aniso_U_33
_atom_site_aniso_U_23
_atom_site_aniso_U_13
_atom_site_aniso_U_12
Mo1 0.0233(2) 0.0151(2) 0.0167(2) -0.00368(16) -0.00074(15) -0.00822(16)
Mo2 0.0233(2) 0.0187(2) 0.0199(2) -0.00390(17) 0.00635(16) -0.00934(17)
Mo3 0.0209(2) 0.0283(2) 0.0135(2) -0.00250(17) 0.00183(15) -0.00940(18)
Mo4 0.0180(2) 0.0148(2) 0.0219(2) -0.00167(16) -0.00213(15) -0.00058(16)
Mo5 0.0163(2) 0.0242(2) 0.0222(2) -0.00113(17) -0.00380(16) -0.00093(17)
Mo6 0.0241(2) 0.0295(2) 0.0267(2) -0.01469(19) 0.00272(17) -0.01330(19)
N1 0.030(2) 0.017(2) 0.018(2) -0.0028(16) 0.0004(15) -0.0110(17)
O1 0.0128(13) 0.0131(14) 0.0146(15) -0.0012(11) -0.0001(11) -0.0049(11)
O2 0.037(2) 0.033(2) 0.0271(19) -0.0054(16) 0.0109(15) -0.0204(17)
O3 0.0294(18) 0.045(2) 0.0198(18) -0.0009(16) 0.0029(14) -0.0160(17)
O4 0.0239(17) 0.0208(18) 0.0279(19) 0.0011(14) -0.0011(13) -0.0014(14)
O5 0.0195(17) 0.040(2) 0.035(2) -0.0022(17) -0.0056(14) 0.0006(15)
O6 0.037(2) 0.046(2) 0.037(2) -0.0215(18) 0.0070(16) -0.0246(18)
O7 0.0168(15) 0.0253(18) 0.0184(17) -0.0057(14) 0.0026(12) -0.0032(13)
O8 0.0278(17) 0.0256(18) 0.0181(17) 0.0038(14) -0.0064(13) -0.0055(14)
O9 0.0285(17) 0.0154(16) 0.0199(17) -0.0006(13) 0.0006(13) -0.0092(14)
O10 0.0333(18) 0.0228(18) 0.0168(17) -0.0064(14) 0.0070(13) -0.0141(15)
O11 0.0220(16) 0.0201(17) 0.0170(16) -0.0032(13) -0.0036(12) -0.0085(13)
O12 0.0205(16) 0.0285(19) 0.0290(19) -0.0121(15) 0.0055(13) -0.0095(14)
O13 0.0258(17) 0.0220(17) 0.0192(17) -0.0015(13) 0.0016(13) -0.0114(14)
O14 0.0283(18) 0.035(2) 0.0192(18) -0.0095(15) 0.0018(13) -0.0114(15)
O15 0.0274(17) 0.030(2) 0.037(2) -0.0136(16) 0.0073(14) -0.0206(16)
O16 0.0288(17) 0.0158(17) 0.0277(19) -0.0055(14) -0.0036(13) -0.0047(14)
O17 0.0267(17) 0.0181(17) 0.0285(19) -0.0085(14) 0.0022(13) -0.0063(14)
O18 0.0210(17) 0.039(2) 0.030(2) -0.0125(16) -0.0070(14) -0.0101(16)
O19 0.066(3) 0.054(3) 0.068(3) -0.020(2) 0.043(2) -0.035(2)
N2 0.028(2) 0.022(2) 0.027(2) -0.0103(18) -0.0011(17) 0.0031(17)
C1 0.020(2) 0.025(3) 0.022(3) -0.010(2) 0.0057(18) -0.010(2)
C2 0.026(2) 0.024(3) 0.023(3) -0.004(2) 0.0067(19) -0.010(2)
C3 0.024(2) 0.018(2) 0.026(3) -0.005(2) 0.0035(19) -0.006(2)
C4 0.022(2) 0.021(3) 0.033(3) -0.012(2) 0.000(2) -0.005(2)
C5 0.026(2) 0.025(3) 0.026(3) -0.010(2) -0.004(2) -0.003(2)
C6 0.022(2) 0.017(2) 0.027(3) -0.005(2) -0.0023(19) -0.0037(19)
C7 0.076(4) 0.024(3) 0.026(3) -0.004(2) 0.000(3) -0.015(3)
C8 0.051(3) 0.015(3) 0.030(3) -0.004(2) -0.006(2) -0.002(2)
C9 0.027(3) 0.026(3) 0.038(3) -0.014(2) -0.002(2) -0.003(2)
C10 0.028(3) 0.023(3) 0.025(3) -0.003(2) 0.004(2) -0.006(2)
C11 0.036(3) 0.040(3) 0.053(4) -0.011(3) 0.015(3) -0.010(3)
C12 0.107(6) 0.031(4) 0.038(4) 0.001(3) 0.036(4) -0.023(4)
C13 0.067(4) 0.018(3) 0.027(3) 0.002(2) 0.008(3) 0.003(3)
C14 0.043(3) 0.024(3) 0.043(3) -0.016(3) -0.002(2) 0.005(2)
C15 0.040(5) 0.037(5) 0.036(5) -0.024(4) 0.010(4) -0.016(4)
C16 0.047(5) 0.057(6) 0.040(5) -0.022(5) -0.007(4) -0.012(4)
C15B 0.055(13) 0.053(15) 0.035(15) -0.030(12) 0.007(12) -0.003(11)
C16B 0.062(15) 0.077(18) 0.050(18) -0.028(15) 0.018(13) -0.014(13)
N3 0.0183(19) 0.024(2) 0.020(2) -0.0006(17) 0.0008(15) -0.0097(17)
C111 0.016(4) 0.017(5) 0.027(5) -0.003(4) -0.001(4) -0.005(4)
C112 0.023(8) 0.010(7) 0.038(11) 0.000(6) -0.001(7) 0.004(6)
C113 0.032(6) 0.030(6) 0.039(7) 0.000(6) 0.001(5) -0.010(6)
C114 0.067(11) 0.041(9) 0.069(12) -0.018(8) 0.020(9) -0.042(9)
C121 0.025(6) 0.016(5) 0.020(5) 0.002(4) -0.002(4) -0.009(4)
C122 0.023(5) 0.022(5) 0.048(7) -0.001(5) 0.008(5) -0.012(4)
C123 0.021(8) 0.015(6) 0.036(8) 0.001(5) 0.004(7) -0.010(6)
C124 0.059(8) 0.021(5) 0.041(8) -0.003(5) 0.003(6) -0.013(5)
C131 0.022(5) 0.024(5) 0.019(5) -0.003(4) 0.001(4) -0.007(4)
C132 0.023(6) 0.031(6) 0.030(6) -0.001(5) 0.008(4) -0.010(5)
C133 0.006(8) 0.024(6) 0.028(6) -0.011(5) 0.002(6) 0.003(5)
C134 0.047(8) 0.051(10) 0.070(11) -0.043(10) 0.016(9) -0.016(7)
C141 0.019(5) 0.025(6) 0.023(7) -0.003(5) 0.002(5) -0.006(5)
C142 0.034(5) 0.021(4) 0.026(5) 0.003(4) 0.001(4) -0.004(4)
C143 0.030(5) 0.010(4) 0.024(5) -0.004(4) 0.000(4) -0.015(4)
C144 0.035(6) 0.028(6) 0.036(7) 0.011(5) -0.013(5) -0.017(5)
C211 0.020(5) 0.026(5) 0.012(5) 0.004(4) -0.002(3) -0.010(4)
C212 0.019(7) 0.028(10) 0.024(9) 0.002(6) -0.006(6) -0.005(7)
C213 0.022(5) 0.021(6) 0.042(7) -0.010(5) 0.008(5) -0.008(5)
C214 0.038(7) 0.034(8) 0.053(10) -0.017(7) 0.012(7) -0.017(6)
C221 0.015(4) 0.030(5) 0.009(4) 0.003(3) 0.006(3) -0.011(4)
C222 0.027(6) 0.038(7) 0.017(5) -0.007(5) 0.010(4) -0.019(5)
C223 0.051(15) 0.045(9) 0.040(10) -0.008(7) 0.014(10) -0.040(10)
C224 0.065(9) 0.042(8) 0.045(8) -0.007(6) -0.002(6) -0.029(7)
C231 0.023(6) 0.044(7) 0.014(5) -0.006(5) -0.004(4) -0.015(5)
C232 0.024(5) 0.032(6) 0.024(5) -0.007(4) 0.001(4) -0.013(5)
C233 0.018(11) 0.053(12) 0.021(6) -0.008(7) 0.010(8) -0.020(9)
C234 0.039(7) 0.047(8) 0.030(7) -0.011(7) 0.001(7) -0.008(5)
C241 0.020(5) 0.045(8) 0.012(6) -0.001(5) 0.006(4) -0.015(5)
C242 0.024(5) 0.046(7) 0.024(6) -0.005(5) 0.003(4) 0.003(5)
C243 0.041(12) 0.111(18) 0.064(14) -0.035(13) 0.025(11) 0.016(11)
C244 0.043(8) 0.052(11) 0.056(11) -0.035(9) 0.020(7) -0.010(8)

loop_
_atom_type_symbol
_atom_type_description
_atom_type_scat_dispersion_real
_atom_type_scat_dispersion_imag
_atom_type_scat_source
C C 0.0033 0.0016 'International Tables Vol C Tables 4.2.6.8 and 6.1.1.4'
H H 0.0000 0.0000 'International Tables Vol C Tables 4.2.6.8 and 6.1.1.4'
Mo Mo -1.6832 0.6857 'International Tables Vol C Tables 4.2.6.8 and 6.1.1.4'
N N 0.0061 0.0033 'International Tables Vol C Tables 4.2.6.8 and 6.1.1.4'
O O 0.0106 0.0060 'International Tables Vol C Tables 4.2.6.8 and 6.1.1.4'

loop_
_geom_angle_atom_site_label_1
_geom_angle_atom_site_label_2
_geom_angle_atom_site_label_3
_geom_angle
N1 Mo1 O11 103.45(14)
N1 Mo1 O13 104.51(15)
O11 Mo1 O13 89.64(13)
N1 Mo1 O10 98.95(14)
O11 Mo1 O10 87.69(13)
O13 Mo1 O10 156.35(12)
N1 Mo1 O16 99.92(15)
O11 Mo1 O16 156.51(12)
O13 Mo1 O16 86.75(13)
O10 Mo1 O16 86.40(13)
N1 Mo1 O1 175.71(13)
O11 Mo1 O1 78.85(11)
O13 Mo1 O1 79.01(11)
O10 Mo1 O1 77.42(11)
O16 Mo1 O1 77.68(11)
O2 Mo2 O10 103.67(14)
O2 Mo2 O12 104.12(15)
O10 Mo2 O12 88.44(13)
O2 Mo2 O15 103.81(14)
O10 Mo2 O15 152.34(12)
O12 Mo2 O15 87.93(13)
O2 Mo2 O9 102.16(15)
O10 Mo2 O9 86.39(12)
O12 Mo2 O9 153.70(12)
O15 Mo2 O9 84.83(13)
O2 Mo2 O1 178.65(13)
O10 Mo2 O1 76.01(11)
O12 Mo2 O1 77.20(11)
O15 Mo2 O1 76.44(11)
O9 Mo2 O1 76.52(11)
O3 Mo3 O13 104.49(14)
O3 Mo3 O7 103.70(14)
O13 Mo3 O7 88.82(13)
O3 Mo3 O14 102.47(14)
O13 Mo3 O14 152.93(12)
O7 Mo3 O14 87.19(13)
O3 Mo3 O8 103.29(14)
O13 Mo3 O8 86.87(13)
O7 Mo3 O8 152.89(12)
O14 Mo3 O8 84.62(13)
O3 Mo3 O1 179.04(12)
O13 Mo3 O1 76.33(11)
O7 Mo3 O1 76.77(11)
O14 Mo3 O1 76.70(11)
O8 Mo3 O1 76.20(11)
O4 Mo4 O17 103.75(14)
O4 Mo4 O9 104.21(14)
O17 Mo4 O9 88.48(13)
O4 Mo4 O11 103.27(14)
O17 Mo4 O11 152.80(12)
O9 Mo4 O11 87.89(12)
O4 Mo4 O7 102.05(14)
O17 Mo4 O7 86.02(12)
O9 Mo4 O7 153.73(12)
O11 Mo4 O7 85.41(12)
O4 Mo4 O1 177.88(12)
O17 Mo4 O1 77.09(11)
O9 Mo4 O1 77.71(11)
O11 Mo4 O1 75.80(11)
O7 Mo4 O1 76.02(11)
O5 Mo5 O16 103.58(15)
O5 Mo5 O8 104.68(15)
O16 Mo5 O8 89.63(13)
O5 Mo5 O18 103.59(15)
O16 Mo5 O18 152.67(13)
O8 Mo5 O18 86.38(13)
O5 Mo5 O12 102.37(15)
O16 Mo5 O12 86.77(13)
O8 Mo5 O12 152.81(12)
O18 Mo5 O12 84.59(13)
O5 Mo5 O1 178.07(13)
O16 Mo5 O1 76.40(11)
O8 Mo5 O1 77.25(11)
O18 Mo5 O1 76.35(11)
O12 Mo5 O1 75.70(11)
O6 Mo6 O18 103.52(15)
O6 Mo6 O14 103.98(14)
O18 Mo6 O14 88.40(14)
O6 Mo6 O15 103.02(14)
O18 Mo6 O15 87.40(14)
O14 Mo6 O15 152.91(12)
O6 Mo6 O17 103.40(15)
O18 Mo6 O17 153.02(12)
O14 Mo6 O17 86.75(13)
O15 Mo6 O17 84.97(13)
O6 Mo6 O1 178.71(14)
O18 Mo6 O1 77.05(11)
O14 Mo6 O1 77.17(11)
O15 Mo6 O1 75.81(10)
O17 Mo6 O1 76.00(11)
C1 N1 Mo1 167.7(3)
Mo1 O1 Mo2 91.43(10)
Mo1 O1 Mo4 90.72(9)
Mo2 O1 Mo4 89.91(10)
Mo1 O1 Mo5 91.13(10)
Mo2 O1 Mo5 90.23(9)
Mo4 O1 Mo5 178.14(13)
Mo1 O1 Mo3 90.01(9)
Mo2 O1 Mo3 178.56(13)
Mo4 O1 Mo3 90.11(10)
Mo5 O1 Mo3 89.70(10)
Mo1 O1 Mo6 178.74(13)
Mo2 O1 Mo6 89.82(9)
Mo4 O1 Mo6 89.13(10)
Mo5 O1 Mo6 89.02(9)
Mo3 O1 Mo6 88.74(9)
Mo3 O7 Mo4 117.09(14)
Mo5 O8 Mo3 116.81(15)
Mo4 O9 Mo2 115.84(14)
Mo2 O10 Mo1 115.14(14)
Mo1 O11 Mo4 114.64(13)
Mo2 O12 Mo5 116.86(14)
Mo3 O13 Mo1 114.55(14)
Mo6 O14 Mo3 117.39(15)
Mo2 O15 Mo6 117.82(14)
Mo5 O16 Mo1 114.75(15)
Mo4 O17 Mo6 117.77(15)
Mo6 O18 Mo5 117.51(14)
C12 O19 C11 108.9(4)
C13 N2 C10 107.8(4)
C13 N2 C14 112.0(4)
C10 N2 C14 110.0(4)
C13 N2 C9 109.8(4)
C10 N2 C9 110.1(3)
C14 N2 C9 107.1(4)
N1 C1 C2 119.3(4)
N1 C1 C6 118.5(4)
C2 C1 C6 122.1(4)
C3 C2 C1 118.0(4)
C3 C2 C7 122.0(4)
C1 C2 C7 119.9(4)
C2 C3 C4 121.3(4)
C3 C4 C5 119.6(4)
C3 C4 C9 119.5(4)
C5 C4 C9 120.9(4)
C4 C5 C6 121.3(4)
C5 C6 C1 117.3(4)
C5 C6 C8 122.2(4)
C1 C6 C8 120.5(4)
C4 C9 N2 114.8(4)
N2 C10 C11 112.4(4)
O19 C11 C10 110.0(4)
O19 C12 C13 110.0(5)
N2 C13 C12 111.7(4)
N2 C14 C15 113.2(4)
N2 C14 C15B 107.2(5)
C15 C14 C15B 37.0(9)
C16 C15 C14 121.7(8)
C16B C15B C14 108(3)
C131 N3 C221 101.1(5)
C131 N3 C241 141.2(6)
C221 N3 C241 112.6(6)
C131 N3 C141 113.2(6)
C221 N3 C141 141.3(6)
C241 N3 C141 29.4(4)
C131 N3 C211 70.6(5)
C221 N3 C211 111.3(5)
C241 N3 C211 111.7(6)
C141 N3 C211 97.1(6)
C131 N3 C121 112.7(6)
C221 N3 C121 39.6(4)
C241 N3 C121 84.5(6)
C141 N3 C121 107.3(6)
C211 N3 C121 150.5(5)
C131 N3 C231 39.3(5)
C221 N3 C231 110.4(5)
C241 N3 C231 107.9(6)
C141 N3 C231 87.4(6)
C211 N3 C231 102.6(5)
C121 N3 C231 95.0(5)
C131 N3 C111 108.9(5)
C221 N3 C111 73.8(5)
C241 N3 C111 98.7(5)
C141 N3 C111 109.3(6)
C211 N3 C111 49.7(4)
C121 N3 C111 105.1(5)
C231 N3 C111 148.0(6)
C112 C111 N3 115.3(8)
C111 C112 C113 113.3(10)
C112 C113 C114 113.9(12)
C122 C121 N3 116.0(8)
C121 C122 C123 113.4(13)
C124 C123 C122 110.1(19)
N3 C131 C132 115.4(8)
C131 C132 C133 117.3(14)
C134 C133 C132 113(2)
C142 C141 N3 118.3(9)
C141 C142 C143 108.3(11)
C144 C143 C142 116.1(14)
C212 C211 N3 115.7(8)
C213 C212 C211 108.0(10)
C214 C213 C212 112.8(11)
N3 C221 C222 113.6(7)
C221 C222 C223 107.4(11)
C224 C223 C222 116(2)
C232 C231 N3 116.3(7)
C233 C232 C231 116.9(12)
C234 C233 C232 115(2)
C242 C241 N3 118.9(9)
C241 C242 C243 105.8(13)
C244 C243 C242 111(2)

loop_
_geom_bond_atom_site_label_1
_geom_bond_atom_site_label_2
_geom_bond_distance
Mo1 N1 1.739(3)
Mo1 O11 1.917(3)
Mo1 O13 1.933(3)
Mo1 O10 1.963(3)
Mo1 O16 1.979(3)
Mo1 O1 2.211(3)
Mo2 O2 1.690(3)
Mo2 O10 1.887(3)
Mo2 O12 1.907(3)
Mo2 O15 1.922(3)
Mo2 O9 1.975(3)
Mo2 O1 2.327(3)
Mo3 O3 1.683(3)
Mo3 O13 1.898(3)
Mo3 O7 1.908(3)
Mo3 O14 1.934(3)
Mo3 O8 1.964(3)
Mo3 O1 2.344(3)
Mo4 O4 1.686(3)
Mo4 O17 1.898(3)
Mo4 O9 1.907(3)
Mo4 O11 1.923(3)
Mo4 O7 1.970(3)
Mo4 O1 2.330(3)
Mo5 O5 1.680(3)
Mo5 O16 1.880(3)
Mo5 O8 1.914(3)
Mo5 O18 1.946(3)
Mo5 O12 1.973(3)
Mo5 O1 2.339(3)
Mo6 O6 1.686(3)
Mo6 O18 1.896(3)
Mo6 O14 1.905(3)
Mo6 O15 1.930(3)
Mo6 O17 1.935(3)
Mo6 O1 2.347(3)
N1 C1 1.389(5)
O19 C12 1.411(7)
O19 C11 1.428(6)
N2 C13 1.504(6)
N2 C10 1.505(5)
N2 C14 1.537(6)
N2 C9 1.542(6)
C1 C2 1.401(6)
C1 C6 1.411(6)
C2 C3 1.382(6)
C2 C7 1.500(6)
C3 C4 1.389(6)
C4 C5 1.390(6)
C4 C9 1.497(6)
C5 C6 1.391(6)
C6 C8 1.493(6)
C10 C11 1.523(6)
C12 C13 1.514(8)
C14 C15 1.543(8)
C14 C15B 1.642(9)
C15 C16 1.308(9)
C15B C16B 1.295(19)
N3 C131 1.446(9)
N3 C221 1.499(9)
N3 C241 1.507(11)
N3 C141 1.528(11)
N3 C211 1.528(9)
N3 C121 1.531(10)
N3 C231 1.559(10)
N3 C111 1.559(8)
C111 C112 1.477(19)
C112 C113 1.50(2)
C113 C114 1.529(16)
C121 C122 1.507(12)
C122 C123 1.52(3)
C123 C124 1.52(3)
C131 C132 1.492(12)
C132 C133 1.52(3)
C133 C134 1.51(2)
C141 C142 1.505(13)
C142 C143 1.57(2)
C143 C144 1.43(3)
C211 C212 1.527(17)
C212 C213 1.52(2)
C213 C214 1.491(16)
C221 C222 1.521(12)
C222 C223 1.53(3)
C223 C224 1.51(4)
C231 C232 1.514(13)
C232 C233 1.50(3)
C233 C234 1.47(3)
C241 C242 1.504(15)
C242 C243 1.59(3)
C243 C244 1.42(3)
